data_4035848
loop_
_publ_author_name
'Skalenko, Yevhen A.'
'Druzhenko, Tetiana V.'
'Denisenko, Aleksandr V.'
'Samoilenko, Maryna V.'
'Dacenko, Oleksandr P.'
'Trofymchuk, Serhii A.'
'Grygorenko, Oleksandr O.'
'Tolmachev, Andrey A.'
'Mykhailiuk, Pavel K.'

_publ_section_title
;
 [2+2]-Photocycloaddition of N-Benzylmaleimide to Alkenes As an Approach
 to Functional 3-Azabicyclo[3.2.0]heptanes.
;
_journal_issue 12
_journal_name_full 'The Journal of organic chemistry'
_journal_page_first 6275
_journal_page_last 6289
_journal_paper_doi 10.1021/acs.joc.8b00077
_journal_volume 83
_journal_year 2018
_chemical_formula_sum 'C14 H14 Br N O2'
_chemical_formula_weight 308.17
_space_group_crystal_system monoclinic
_space_group_IT_number 9
_space_group_name_Hall 'C -2yc'
_space_group_name_H-M_alt 'C 1 c 1'
_atom_sites_solution_hydrogens geom
_audit_creation_method SHELXL-2014/7
_cell_angle_alpha 90
_cell_angle_beta 104.343(19)
_cell_angle_gamma 90
_cell_formula_units_Z 4
_cell_length_a 6.3634(16)
_cell_length_b 17.543(7)
_cell_length_c 12.5068(18)
_cell_measurement_reflns_used 451
_cell_measurement_temperature 293(2)
_cell_measurement_theta_max 18.0
_cell_measurement_theta_min 3.5
_cell_volume 1352.7(7)
_computing_structure_refinement 'SHELXL-2014/7 (Sheldrick, 2014)'
_diffrn_ambient_temperature 293(2)
_diffrn_detector_area_resol_mean 16.1827
_diffrn_measured_fraction_theta_full 0.996
_diffrn_measured_fraction_theta_max 0.996
_diffrn_measurement_device_type 'Xcalibur, Sapphire3'
_diffrn_radiation_type MoK\a
_diffrn_radiation_wavelength 0.71073
_diffrn_reflns_av_R_equivalents 0.0821
_diffrn_reflns_av_unetI/netI 0.1264
_diffrn_reflns_Laue_measured_fraction_full 0.996
_diffrn_reflns_Laue_measured_fraction_max 0.996
_diffrn_reflns_limit_h_max 7
_diffrn_reflns_limit_h_min -7
_diffrn_reflns_limit_k_max 20
_diffrn_reflns_limit_k_min -20
_diffrn_reflns_limit_l_max 14
_diffrn_reflns_limit_l_min -14
_diffrn_reflns_number 4498
_diffrn_reflns_point_group_measured_fraction_full 0.996
_diffrn_reflns_point_group_measured_fraction_max 0.996
_diffrn_reflns_theta_full 24.989
_diffrn_reflns_theta_max 24.989
_diffrn_reflns_theta_min 3.363
_diffrn_source 'Enhance (Mo) X-ray Source'
_exptl_absorpt_coefficient_mu 3.032
_exptl_absorpt_correction_T_max 1.000
_exptl_absorpt_correction_T_min 0.043
_exptl_absorpt_correction_type multi-scan
_exptl_absorpt_process_details
;
CrysAlisPro, Agilent Technologies,
Version 1.171.36.32 (release 02-08-2013 CrysAlis171 .NET)
(compiled Aug  2 2013,16:46:58)
Empirical absorption correction using spherical harmonics,
 implemented in SCALE3 ABSPACK scaling algorithm.
;
_exptl_crystal_colour colorless
_exptl_crystal_density_diffrn 1.513
_exptl_crystal_description plate
_exptl_crystal_F_000 624
_exptl_crystal_size_max 0.200
_exptl_crystal_size_mid 0.150
_exptl_crystal_size_min 0.040
_refine_diff_density_max 0.296
_refine_diff_density_min -0.336
_refine_diff_density_rms 0.064
_refine_ls_abs_structure_details
;
 Refined as an inversion twin.
;
_refine_ls_abs_structure_Flack 0.12(3)
_refine_ls_extinction_coef 0.0011(8)
_refine_ls_extinction_expression Fc^*^=kFc[1+0.001xFc^2^\l^3^/sin(2\q)]^-1/4^
_refine_ls_extinction_method 'SHELXL-2014/7 (Sheldrick 2014'
_refine_ls_goodness_of_fit_ref 0.887
_refine_ls_hydrogen_treatment constr
_refine_ls_matrix_type full
_refine_ls_number_parameters 165
_refine_ls_number_reflns 2129
_refine_ls_number_restraints 55
_refine_ls_restrained_S_all 0.886
_refine_ls_R_factor_all 0.1353
_refine_ls_R_factor_gt 0.0568
_refine_ls_shift/su_max 0.000
_refine_ls_shift/su_mean 0.000
_refine_ls_structure_factor_coef Fsqd
_refine_ls_weighting_details 'w=1/[\s^2^(Fo^2^)+(0.0357P)^2^] where P=(Fo^2^+2Fc^2^)/3'
_refine_ls_weighting_scheme calc
_refine_ls_wR_factor_gt 0.1046
_refine_ls_wR_factor_ref 0.1394
_reflns_Friedel_coverage 0.992
_reflns_Friedel_fraction_full 0.997
_reflns_Friedel_fraction_max 0.997
_reflns_number_gt 1024
_reflns_number_total 2129
_reflns_threshold_expression 'I > 2\s(I)'
_cod_data_source_file jo8b00077_si_002.cif
_cod_data_source_block 6a
_cod_original_sg_symbol_H-M 'C c'
_cod_database_code 4035848
_shelx_shelxl_version_number 2014/7
_shelx_space_group_comment
;
The symmetry employed for this shelxl refinement is uniquely defined
by the following loop, which should always be used as a source of
symmetry information in preference to the above space-group names.
They are only intended as comments.
;
_shelx_estimated_absorpt_t_min 0.582
_shelx_estimated_absorpt_t_max 0.888

loop_
_space_group_symop_operation_xyz
'x, y, z'
'x, -y, z+1/2'
'x+1/2, y+1/2, z'
'x+1/2, -y+1/2, z+1/2'

loop_
_atom_site_label
_atom_site_type_symbol
_atom_site_fract_x
_atom_site_fract_y
_atom_site_fract_z
_atom_site_U_iso_or_equiv
_atom_site_adp_type
_atom_site_occupancy
_atom_site_site_symmetry_order
_atom_site_calc_flag
_atom_site_refinement_flags_posn
_atom_site_refinement_flags_adp
Br1 Br 0.7452(12) -0.05827(10) -0.0056(6) 0.0924(7) Uani 1 1 d . .
O1 O 1.430(2) -0.0001(7) -0.3400(11) 0.090(4) Uani 1 1 d . .
O2 O 0.986(2) 0.1080(7) -0.1504(12) 0.108(4) Uani 1 1 d . .
N1 N 1.235(2) 0.0656(7) -0.2427(11) 0.061(3) Uani 1 1 d . .
C1 C 1.189(2) -0.1188(10) -0.2019(13) 0.077(5) Uani 1 1 d . .
H1A H 1.1313 -0.1691 -0.2246 0.093 Uiso 1 1 calc R U
H1B H 1.3455 -0.1208 -0.1735 0.093 Uiso 1 1 calc R U
C2 C 1.111(3) -0.0556(8) -0.2922(13) 0.065(4) Uani 1 1 d . .
H2 H 1.0287 -0.0746 -0.3640 0.078 Uiso 1 1 calc R U
C3 C 1.281(2) 0.0012(9) -0.2972(12) 0.064(4) Uani 1 1 d . .
C4 C 1.049(3) 0.0582(9) -0.1998(13) 0.069(4) Uani 1 1 d . .
C5 C 0.975(3) -0.0190(8) -0.2220(13) 0.063(4) Uani 1 1 d . .
H5 H 0.8178 -0.0236 -0.2529 0.075 Uiso 1 1 calc R U
C6 C 1.070(3) -0.0773(8) -0.1238(13) 0.067(4) Uani 1 1 d . .
H6 H 1.1743 -0.0519 -0.0633 0.080 Uiso 1 1 calc R U
C7 C 0.915(3) -0.1227(9) -0.0820(13) 0.089(5) Uani 1 1 d . .
H7A H 0.9926 -0.1610 -0.0313 0.107 Uiso 1 1 calc R U
H7B H 0.8178 -0.1488 -0.1430 0.107 Uiso 1 1 calc R U
C8 C 1.370(2) 0.1315(8) -0.2245(11) 0.075(4) Uani 1 1 d . .
H8A H 1.5171 0.1151 -0.2200 0.090 Uiso 1 1 calc R U
H8B H 1.3670 0.1522 -0.1529 0.090 Uiso 1 1 calc R U
C9 C 1.3167(10) 0.1956(7) -0.3078(4) 0.064(4) Uani 1 1 d . .
C10 C 1.454(2) 0.2055(8) -0.3786(12) 0.085(4) Uani 1 1 d . U
H10 H 1.5732 0.1742 -0.3753 0.102 Uiso 1 1 calc R U
C11 C 1.401(3) 0.2654(10) -0.4547(13) 0.102(4) Uani 1 1 d . U
H11 H 1.4893 0.2732 -0.5026 0.122 Uiso 1 1 calc R U
C12 C 1.232(3) 0.3118(9) -0.4630(13) 0.102(4) Uani 1 1 d . U
H12 H 1.2063 0.3505 -0.5155 0.123 Uiso 1 1 calc R U
C13 C 1.098(3) 0.3024(9) -0.3940(15) 0.096(4) Uani 1 1 d . U
H13 H 0.9805 0.3349 -0.3992 0.115 Uiso 1 1 calc R U
C14 C 1.138(2) 0.2428(8) -0.3144(13) 0.081(4) Uani 1 1 d . U
H14 H 1.0470 0.2355 -0.2676 0.098 Uiso 1 1 calc R U

loop_
_atom_site_aniso_label
_atom_site_aniso_U_11
_atom_site_aniso_U_22
_atom_site_aniso_U_33
_atom_site_aniso_U_23
_atom_site_aniso_U_13
_atom_site_aniso_U_12
Br1 0.0939(11) 0.1157(14) 0.0733(9) -0.0110(13) 0.0312(7) -0.0171(13)
O1 0.091(8) 0.098(9) 0.101(10) 0.009(8) 0.059(7) 0.011(7)
O2 0.146(10) 0.088(9) 0.115(10) -0.014(8) 0.079(9) 0.011(7)
N1 0.069(8) 0.055(8) 0.061(8) -0.006(6) 0.017(6) -0.017(6)
C1 0.078(10) 0.077(12) 0.071(11) -0.012(9) 0.007(8) 0.011(8)
C2 0.071(10) 0.061(10) 0.057(9) -0.003(7) 0.006(8) 0.012(8)
C3 0.065(9) 0.068(10) 0.057(9) 0.003(8) 0.012(7) 0.000(8)
C4 0.089(10) 0.069(11) 0.061(9) 0.006(9) 0.039(8) 0.009(8)
C5 0.064(9) 0.054(9) 0.072(10) 0.012(8) 0.021(7) 0.015(7)
C6 0.060(8) 0.063(9) 0.070(9) 0.003(8) 0.002(7) -0.006(7)
C7 0.121(13) 0.098(13) 0.054(9) -0.005(9) 0.030(9) -0.003(12)
C8 0.080(10) 0.071(11) 0.072(10) -0.013(9) 0.013(8) -0.002(8)
C9 0.081(10) 0.055(9) 0.053(8) -0.003(7) 0.012(7) -0.012(8)
C10 0.095(9) 0.090(9) 0.076(9) -0.021(8) 0.030(8) -0.012(8)
C11 0.109(7) 0.106(8) 0.089(8) -0.007(7) 0.023(7) -0.021(7)
C12 0.105(7) 0.097(8) 0.091(8) -0.003(7) -0.001(6) -0.014(7)
C13 0.098(7) 0.087(8) 0.090(8) -0.007(6) -0.003(6) 0.004(7)
C14 0.078(8) 0.075(9) 0.082(8) -0.015(7) 0.001(7) 0.010(7)

loop_
_atom_type_symbol
_atom_type_description
_atom_type_scat_dispersion_real
_atom_type_scat_dispersion_imag
_atom_type_scat_source
C C 0.0033 0.0016 'International Tables Vol C Tables 4.2.6.8 and 6.1.1.4'
H H 0.0000 0.0000 'International Tables Vol C Tables 4.2.6.8 and 6.1.1.4'
N N 0.0061 0.0033 'International Tables Vol C Tables 4.2.6.8 and 6.1.1.4'
O O 0.0106 0.0060 'International Tables Vol C Tables 4.2.6.8 and 6.1.1.4'
Br Br -0.2901 2.4595 'International Tables Vol C Tables 4.2.6.8 and 6.1.1.4'

loop_
_geom_angle_atom_site_label_1
_geom_angle_atom_site_label_2
_geom_angle_atom_site_label_3
_geom_angle
C3 N1 C4 114.2(12)
C3 N1 C8 123.1(13)
C4 N1 C8 122.6(13)
C6 C1 C2 90.2(11)
C3 C2 C5 105.5(13)
C3 C2 C1 113.6(13)
C5 C2 C1 90.4(12)
O1 C3 N1 121.6(15)
O1 C3 C2 132.1(15)
N1 C3 C2 106.3(12)
O2 C4 N1 123.3(15)
O2 C4 C5 130.4(15)
N1 C4 C5 106.2(13)
C4 C5 C2 107.4(14)
C4 C5 C6 114.2(13)
C2 C5 C6 90.5(11)
C7 C6 C1 116.5(13)
C7 C6 C5 117.4(12)
C1 C6 C5 88.3(12)
C6 C7 Br1 111.2(11)
N1 C8 C9 118.1(9)
C14 C9 C10 121.1(15)
C14 C9 C8 121.5(14)
C10 C9 C8 117.5(14)
C9 C10 C11 116.0(16)
C12 C11 C10 124.6(19)
C11 C12 C13 119.6(18)
C12 C13 C14 119.9(17)
C9 C14 C13 118.8(16)

loop_
_geom_bond_atom_site_label_1
_geom_bond_atom_site_label_2
_geom_bond_distance
Br1 C7 1.968(16)
O1 C3 1.200(16)
O2 C4 1.198(17)
N1 C3 1.388(18)
N1 C4 1.419(18)
N1 C8 1.422(16)
C1 C6 1.56(2)
C1 C2 1.574(19)
C2 C3 1.48(2)
C2 C5 1.522(19)
C4 C5 1.44(2)
C5 C6 1.598(19)
C6 C7 1.463(19)
C8 C9 1.513(19)
C9 C14 1.391(18)
C9 C10 1.40(2)
C10 C11 1.40(2)
C11 C12 1.33(2)
C12 C13 1.37(2)
C13 C14 1.42(2)

loop_
_geom_torsion_atom_site_label_1
_geom_torsion_atom_site_label_2
_geom_torsion_atom_site_label_3
_geom_torsion_atom_site_label_4
_geom_torsion
C6 C1 C2 C3 101.5(14)
C6 C1 C2 C5 -5.6(12)
C4 N1 C3 O1 178.2(14)
C8 N1 C3 O1 -6(2)
C4 N1 C3 C2 0.5(16)
C8 N1 C3 C2 176.3(13)
C5 C2 C3 O1 178.5(15)
C1 C2 C3 O1 81(2)
C5 C2 C3 N1 -4.2(14)
C1 C2 C3 N1 -101.6(12)
C3 N1 C4 O2 179.9(15)
C8 N1 C4 O2 4(2)
C3 N1 C4 C5 3.7(17)
C8 N1 C4 C5 -172.1(13)
O2 C4 C5 C2 178.0(17)
N1 C4 C5 C2 -6.2(16)
O2 C4 C5 C6 -83(2)
N1 C4 C5 C6 92.6(16)
C3 C2 C5 C4 6.5(15)
C1 C2 C5 C4 121.1(13)
C3 C2 C5 C6 -109.2(12)
C1 C2 C5 C6 5.5(11)
C2 C1 C6 C7 125.3(13)
C2 C1 C6 C5 5.4(11)
C4 C5 C6 C7 125.9(15)
C2 C5 C6 C7 -124.7(14)
C4 C5 C6 C1 -115.0(14)
C2 C5 C6 C1 -5.5(12)
C1 C6 C7 Br1 -170.5(9)
C5 C6 C7 Br1 -67.8(15)
C3 N1 C8 C9 93.7(17)
C4 N1 C8 C9 -90.9(17)
N1 C8 C9 C14 72.8(13)
N1 C8 C9 C10 -106.9(12)
C14 C9 C10 C11 0.4(5)
C8 C9 C10 C11 -179.9(3)
C9 C10 C11 C12 0.0(8)
C10 C11 C12 C13 0.1(11)
C11 C12 C13 C14 -0.4(11)
C10 C9 C14 C13 -0.7(7)
C8 C9 C14 C13 179.6(4)
C12 C13 C14 C9 0.7(10)
